data_7708942
loop_
_publ_author_name
'Wu, Min-Yu'
'Xu, Jing-Xiang'
'Chen, Yi-Hsin'
'Lu, I-Chung'
'Han, Jeng-Liang'
'Lin, Po-Heng'

_publ_section_title
;
 Self-assembled lanthanide-based helixes: synthetic control of the helical
 handedness by chirality of the ligand.
;
_journal_issue 1
_journal_name_full 'Dalton transactions (Cambridge, England : 2003)'
_journal_page_first 69
_journal_page_last 73
_journal_paper_doi 10.1039/d1dt03833h
_journal_volume 51
_journal_year 2021
_chemical_absolute_configuration unk
_chemical_formula_moiety 'C60 H60 N18 O52 S6 Sm4, 6(H2 O)'
_chemical_formula_sum 'C60 H72 N18 O58 S6 Sm4'
_chemical_formula_weight 2767.11
_space_group_crystal_system orthorhombic
_space_group_IT_number 19
_space_group_name_Hall 'P 2ac 2ab'
_space_group_name_H-M_alt 'P 21 21 21'
_atom_sites_solution_hydrogens mixed
_audit_creation_date 2021-06-28
_audit_creation_method
;
Olex2 1.2-ac3
(compiled 2017.02.24 svn.r3390 for Rigaku Oxford Diffraction, GUI svn.r5318)
;
_audit_update_record
;
2021-06-28 deposited with the CCDC.	2021-11-24 downloaded from the CCDC.
;
_cell_angle_alpha 90
_cell_angle_beta 90
_cell_angle_gamma 90
_cell_formula_units_Z 2
_cell_length_a 8.4352(4)
_cell_length_b 17.0889(8)
_cell_length_c 31.8495(16)
_cell_measurement_reflns_used 9321
_cell_measurement_temperature 150(2)
_cell_measurement_theta_max 26.42
_cell_measurement_theta_min 2.77
_cell_volume 4591.1(4)
_computing_cell_refinement 'SAINT V8.40A (?, 2016)'
_computing_data_reduction 'SAINT V8.40A (?, 2016)'
_computing_molecular_graphics 'Olex2 (Dolomanov et al., 2009)'
_computing_publication_material 'Olex2 (Dolomanov et al., 2009)'
_computing_structure_refinement 'XL (Sheldrick, 2008)'
_computing_structure_solution 'SHELXT 2018/2 (Sheldrick, 2018)'
_diffrn_ambient_temperature 150.15
_diffrn_measured_fraction_theta_full 0.998
_diffrn_measured_fraction_theta_max 0.997
_diffrn_measurement_device_type 'Bruker APEX-II CCD'
_diffrn_measurement_method '\f and \w scans'
_diffrn_radiation_type MoK\a
_diffrn_radiation_wavelength 0.71076
_diffrn_reflns_av_R_equivalents 0.0563
_diffrn_reflns_av_unetI/netI 0.0309
_diffrn_reflns_Laue_measured_fraction_full 0.998
_diffrn_reflns_Laue_measured_fraction_max 0.997
_diffrn_reflns_limit_h_max 10
_diffrn_reflns_limit_h_min -10
_diffrn_reflns_limit_k_max 20
_diffrn_reflns_limit_k_min -21
_diffrn_reflns_limit_l_max 39
_diffrn_reflns_limit_l_min -39
_diffrn_reflns_number 70808
_diffrn_reflns_point_group_measured_fraction_full 0.999
_diffrn_reflns_point_group_measured_fraction_max 0.997
_diffrn_reflns_theta_full 25.243
_diffrn_reflns_theta_max 26.436
_diffrn_reflns_theta_min 2.468
_diffrn_standards_number 0
_exptl_absorpt_coefficient_mu 2.778
_exptl_absorpt_correction_T_max 0.7454
_exptl_absorpt_correction_T_min 0.5786
_exptl_absorpt_correction_type multi-scan
_exptl_absorpt_process_details
;
SADABS-2016/2 (Bruker,2016/2) was used for absorption correction.
wR2(int) was 0.0828 before and 0.0644 after correction.
The Ratio of minimum to maximum transmission is 0.7762.
The \l/2 correction factor is Not present.
;
_exptl_crystal_colour yellow
_exptl_crystal_colour_primary yellow
_exptl_crystal_density_diffrn 2.002
_exptl_crystal_description BLOCK
_exptl_crystal_F_000 2732
_exptl_crystal_size_max 0.845
_exptl_crystal_size_mid 0.693
_exptl_crystal_size_min 0.589
_refine_diff_density_max 1.059
_refine_diff_density_min -1.831
_refine_diff_density_rms 0.330
_refine_ls_abs_structure_details
;
 Refined as an inversion twin.
;
_refine_ls_abs_structure_Flack 0.045(17)
_refine_ls_extinction_method none
_refine_ls_goodness_of_fit_ref 1.290
_refine_ls_hydrogen_treatment mixed
_refine_ls_matrix_type full
_refine_ls_number_parameters 681
_refine_ls_number_reflns 9423
_refine_ls_number_restraints 0
_refine_ls_restrained_S_all 1.290
_refine_ls_R_factor_all 0.0369
_refine_ls_R_factor_gt 0.0350
_refine_ls_shift/su_max 0.001
_refine_ls_shift/su_mean 0.000
_refine_ls_structure_factor_coef Fsqd
_refine_ls_weighting_details 'w=1/[\s^2^(Fo^2^)+(0.0464P)^2^+18.4460P] where P=(Fo^2^+2Fc^2^)/3'
_refine_ls_weighting_scheme calc
_refine_ls_wR_factor_gt 0.0929
_refine_ls_wR_factor_ref 0.1030
_reflns_Friedel_coverage 0.784
_reflns_Friedel_fraction_full 0.999
_reflns_Friedel_fraction_max 0.998
_reflns_number_gt 9301
_reflns_number_total 9423
_reflns_threshold_expression 'I > 2\s(I)'
_cod_data_source_file d1dt03833h2.cif
_cod_data_source_block mo_wc_25_d_0m_pl
_cod_depositor_comments 'Adding full bibliography for 7708942--7708947.cif.'
_cod_database_code 7708942
_shelx_shelxl_version_number 2018/3
_shelx_space_group_comment
;
The symmetry employed for this shelxl refinement is uniquely defined
by the following loop, which should always be used as a source of
symmetry information in preference to the above space-group names.
They are only intended as comments.
;
_olex2_refinement_description
;
1. Twinned data refinement
 Scales: 0.955(17)
 0.045(17)
2. Fixed Uiso
 At 1.2 times of:
  All C(H) groups, All C(H,H) groups, All N(H) groups
 At 1.5 times of:
  All O(H,H) groups
3.a Free rotating group:
 O29(H29A,H29B), O27(H27A,H27B), O28(H28C,H28D)
3.b Rotating group:
 O18(H18A,H18B), O5(H5A,H5B), O6(H6A,H6B), O4(H4A,H4B), O17(H17A,H17B)
3.c Ternary CH refined with riding coordinates:
 N7(H7), N4(H4), N1(H1), C9(H9), C19(H19), C27(H27), C29(H29), C7(H7A)
3.d Secondary CH2 refined with riding coordinates:
 C28(H28A,H28B), C18(H18C,H18D)
3.e Aromatic/amide H refined with riding coordinates:
 C15(H15), C23(H23), C5(H5), C25(H25), C3(H3), C13(H13)
;
_olex2_submission_special_instructions 'No special instructions were received'

loop_
_space_group_symop_operation_xyz
'x, y, z'
'-x+1/2, -y, z+1/2'
'x+1/2, -y+1/2, -z'
'-x, y+1/2, -z+1/2'

loop_
_atom_site_label
_atom_site_type_symbol
_atom_site_fract_x
_atom_site_fract_y
_atom_site_fract_z
_atom_site_U_iso_or_equiv
_atom_site_adp_type
_atom_site_occupancy
_atom_site_site_symmetry_order
_atom_site_calc_flag
_atom_site_refinement_flags_posn
_atom_site_refinement_flags_adp
_atom_site_refinement_flags_occupancy
_atom_site_disorder_assembly
_atom_site_disorder_group
Sm2 Sm 0.22173(5) 0.48914(2) 0.42401(2) 0.01005(11) Uani 1 1 d . . . . .
Sm1 Sm -0.17673(5) 0.19434(3) 0.40314(2) 0.01165(12) Uani 1 1 d . . . . .
S3 S -0.2276(3) 0.52957(16) 0.32644(9) 0.0240(5) Uani 1 1 d . . . . .
S2 S 0.7040(3) 0.54705(16) 0.50820(8) 0.0232(5) Uani 1 1 d . . . . .
S1 S 0.1092(3) 0.06108(17) 0.28025(9) 0.0241(6) Uani 1 1 d . . . . .
O12 O 0.4170(8) 0.5543(4) 0.3874(2) 0.0168(14) Uani 1 1 d . . . . .
O18 O 0.0567(8) 0.4966(5) 0.4861(2) 0.0237(16) Uani 1 1 d . . . . .
H18A H 0.017088 0.478371 0.507317 0.035 Uiso 1 1 d GR . . . .
H18B H -0.041962 0.508039 0.479109 0.035 Uiso 1 1 d GR . . . .
O3 O 0.4137(9) 0.3624(4) 0.5345(2) 0.0184(15) Uani 1 1 d . . . . .
O2 O 0.1057(8) 0.1958(4) 0.4013(2) 0.0173(13) Uani 1 1 d . . . . .
O14 O 0.3430(9) 0.3977(4) 0.47027(19) 0.0163(14) Uani 1 1 d . . . . .
O11 O 0.3190(9) 0.2422(5) 0.3675(3) 0.0256(17) Uani 1 1 d . . . . .
O15 O 0.0075(9) 0.3985(4) 0.4120(2) 0.0181(14) Uani 1 1 d . . . . .
O13 O 0.1217(8) 0.6171(4) 0.4233(2) 0.0174(14) Uani 1 1 d . . . . .
O5 O -0.2139(11) 0.3022(4) 0.4518(2) 0.0292(17) Uani 1 1 d . . . . .
H5A H -0.238763 0.296430 0.479499 0.044 Uiso 1 1 d GR . . . .
H5B H -0.223290 0.341115 0.444056 0.044 Uiso 1 1 d GR . . . .
O22 O 0.8948(9) 0.8009(5) 0.4543(2) 0.0263(16) Uani 1 1 d . . . . .
O7 O -0.5083(11) 0.0020(5) 0.4205(2) 0.037(2) Uani 1 1 d . . . . .
O16 O -0.1110(9) 0.3150(4) 0.3680(2) 0.0176(14) Uani 1 1 d . . . . .
O6 O -0.4217(9) 0.1648(4) 0.4409(2) 0.0236(16) Uani 1 1 d . . . . .
H6A H -0.461470 0.208862 0.457266 0.035 Uiso 1 1 d GR . . . .
H6B H -0.432763 0.113213 0.444325 0.035 Uiso 1 1 d GR . . . .
O23 O 0.2577(10) 0.7426(5) 0.4582(2) 0.0265(17) Uani 1 1 d . . . . .
O9 O -0.5556(11) -0.1061(6) 0.2383(3) 0.043(2) Uani 1 1 d . . . . .
O4 O -0.3810(9) 0.2089(5) 0.3503(2) 0.0256(17) Uani 1 1 d . . . . .
H4A H -0.352006 0.243952 0.330749 0.038 Uiso 1 1 d GR . . . .
H4B H -0.471350 0.225562 0.362001 0.038 Uiso 1 1 d GR . . . .
O24 O 0.3445(9) 0.8284(4) 0.4147(2) 0.0282(18) Uani 1 1 d . . . . .
O17 O 0.3610(9) 0.3961(4) 0.3783(2) 0.0208(16) Uani 1 1 d . . . . .
H17A H 0.381641 0.417736 0.353597 0.031 Uiso 1 1 d GR . . . .
H17B H 0.301609 0.353675 0.374174 0.031 Uiso 1 1 d GR . . . .
O8 O -0.6926(9) -0.0103(7) 0.3740(3) 0.042(2) Uani 1 1 d . . . . .
O19 O 0.3601(11) 0.6290(6) 0.3154(3) 0.036(2) Uani 1 1 d . . . . .
O26 O -0.1067(15) 0.7949(6) 0.2645(3) 0.049(3) Uani 1 1 d . . . . .
O1 O -0.2393(9) 0.0636(4) 0.3901(2) 0.0184(14) Uani 1 1 d . . . . .
O21 O 0.8030(11) 0.8633(4) 0.4003(3) 0.0341(19) Uani 1 1 d . . . . .
O25 O 0.0706(16) 0.8762(6) 0.2866(3) 0.053(3) Uani 1 1 d . . . . .
O10 O -0.3450(11) -0.0591(6) 0.2083(2) 0.036(2) Uani 1 1 d . . . . .
O20 O 0.5153(17) 0.7195(8) 0.2982(3) 0.072(4) Uani 1 1 d . . . . .
N7 N 0.0727(9) 0.5029(5) 0.3524(2) 0.0123(15) Uani 1 1 d . . . . .
H7 H 0.144489 0.525723 0.330579 0.015 Uiso 1 1 calc R . . . .
N4 N 0.4027(9) 0.5502(4) 0.4820(2) 0.0108(15) Uani 1 1 d . . . . .
H4 H 0.368112 0.604608 0.489076 0.013 Uiso 1 1 calc R . . . .
N1 N -0.0458(10) 0.1572(5) 0.3300(2) 0.0148(16) Uani 1 1 d . . . . .
H1 H -0.116263 0.176821 0.307070 0.018 Uiso 1 1 calc R . . . .
N8 N 0.2565(10) 0.7732(5) 0.4232(3) 0.0190(17) Uani 1 1 d . . . . .
N6 N 0.8065(10) 0.8058(5) 0.4239(3) 0.0217(17) Uani 1 1 d . . . . .
N2 N -0.5521(11) -0.0046(6) 0.3835(3) 0.0228(19) Uani 1 1 d . . . . .
N5 N 0.4623(12) 0.6746(6) 0.3238(3) 0.027(2) Uani 1 1 d . . . . .
N9 N -0.0049(14) 0.8151(6) 0.2897(3) 0.031(2) Uani 1 1 d . . . . .
N3 N -0.4304(11) -0.0695(6) 0.2397(3) 0.027(2) Uani 1 1 d . . . . .
C10 C 0.1845(11) 0.2114(5) 0.3678(3) 0.0147(18) Uani 1 1 d . . . . .
C9 C 0.1108(11) 0.1947(6) 0.3254(3) 0.0161(18) Uani 1 1 d . . . . .
H9 H 0.095345 0.245739 0.310669 0.019 Uiso 1 1 calc R . . . .
C20 C 0.3858(11) 0.4136(5) 0.5073(3) 0.0127(18) Uani 1 1 d . . . . .
C19 C 0.4044(10) 0.5001(6) 0.5198(3) 0.0119(17) Uani 1 1 d . . . . .
H19 H 0.311876 0.514914 0.537758 0.014 Uiso 1 1 calc R . . . .
C30 C -0.0366(11) 0.3767(5) 0.3758(3) 0.0098(17) Uani 1 1 d . . . . .
C15 C 0.6860(11) 0.6806(6) 0.4429(3) 0.0162(18) Uani 1 1 d . . . . .
H15 H 0.741514 0.682957 0.468818 0.019 Uiso 1 1 calc R . . . .
C28 C -0.1300(13) 0.4404(6) 0.3088(3) 0.019(2) Uani 1 1 d . . . . .
H28A H -0.204279 0.395558 0.310001 0.022 Uiso 1 1 calc R . . . .
H28B H -0.092550 0.446343 0.279484 0.022 Uiso 1 1 calc R . . . .
C16 C 0.5896(11) 0.6178(6) 0.4344(3) 0.0138(19) Uani 1 1 d . . . . .
C27 C -0.0645(11) 0.5573(5) 0.3610(3) 0.0125(18) Uani 1 1 d . . . . .
H27 H -0.099861 0.547710 0.390497 0.015 Uiso 1 1 calc R . . . .
C29 C 0.0085(11) 0.4271(5) 0.3380(3) 0.0141(18) Uani 1 1 d . . . . .
H29 H 0.093457 0.399238 0.321958 0.017 Uiso 1 1 calc R . . . .
C18 C 0.5574(12) 0.5155(6) 0.5451(3) 0.018(2) Uani 1 1 d . . . . .
H18C H 0.592484 0.467070 0.559442 0.022 Uiso 1 1 calc R . . . .
H18D H 0.538961 0.556410 0.566541 0.022 Uiso 1 1 calc R . . . .
C6 C -0.1834(12) 0.0322(6) 0.3198(3) 0.0165(19) Uani 1 1 d . . . . .
C17 C 0.5661(12) 0.5498(6) 0.4641(3) 0.0146(18) Uani 1 1 d . . . . .
C14 C 0.7030(11) 0.7411(5) 0.4137(3) 0.0148(18) Uani 1 1 d . . . . .
C23 C 0.1246(13) 0.7909(6) 0.3566(3) 0.020(2) Uani 1 1 d . . . . .
H23 H 0.168736 0.842036 0.355374 0.024 Uiso 1 1 calc R . . . .
C8 C 0.2270(13) 0.1436(6) 0.2984(3) 0.023(2) Uani 1 1 d . . . . .
C22 C 0.1549(13) 0.7423(6) 0.3906(3) 0.016(2) Uani 1 1 d . . . . .
C7 C -0.0263(12) 0.0722(6) 0.3248(3) 0.017(2) Uani 1 1 d . . . . .
H7A H 0.026751 0.050917 0.350452 0.021 Uiso 1 1 calc R . . . .
C11 C 0.5090(11) 0.6128(6) 0.3946(3) 0.0138(18) Uani 1 1 d . . . . .
C5 C -0.2317(12) -0.0010(6) 0.2825(3) 0.022(2) Uani 1 1 d . . . . .
H5 H -0.162795 -0.000241 0.258902 0.026 Uiso 1 1 calc R . . . .
C25 C -0.0373(12) 0.6880(6) 0.3257(3) 0.0171(19) Uani 1 1 d . . . . .
H25 H -0.103815 0.670848 0.303464 0.021 Uiso 1 1 calc R . . . .
C26 C -0.0061(12) 0.6400(6) 0.3586(3) 0.0142(18) Uani 1 1 d . . . . .
C4 C -0.3823(13) -0.0362(7) 0.2790(3) 0.023(2) Uani 1 1 d . . . . .
C2 C -0.4376(12) -0.0047(6) 0.3502(3) 0.019(2) Uani 1 1 d . . . . .
C3 C -0.4839(13) -0.0377(6) 0.3125(3) 0.022(2) Uani 1 1 d . . . . .
H3 H -0.585398 -0.061223 0.309870 0.026 Uiso 1 1 calc R . . . .
C21 C 0.0929(11) 0.6643(5) 0.3932(3) 0.0110(18) Uani 1 1 d . . . . .
C12 C 0.5346(12) 0.6747(6) 0.3661(3) 0.018(2) Uani 1 1 d . . . . .
C13 C 0.6304(12) 0.7386(6) 0.3752(3) 0.018(2) Uani 1 1 d . . . . .
H13 H 0.645163 0.779435 0.355380 0.022 Uiso 1 1 calc R . . . .
C1 C -0.2854(12) 0.0311(5) 0.3560(3) 0.0134(17) Uani 1 1 d . . . . .
C24 C 0.0297(14) 0.7639(6) 0.3248(3) 0.022(2) Uani 1 1 d . . . . .
O29 O 0.6918(10) 0.7344(4) 0.0327(2) 0.0224(16) Uani 1 1 d . . . . .
H29A H 0.704568 0.774138 0.037455 0.034 Uiso 1 1 d G . . . .
H29B H 0.757183 0.715000 0.051086 0.034 Uiso 1 1 d G . . . .
O27 O 0.4313(10) 0.3587(5) 0.0153(3) 0.0288(18) Uani 1 1 d . . . . .
H27A H 0.529203 0.361131 0.023806 0.043 Uiso 1 1 d G . . . .
H27B H 0.425641 0.329384 -0.007024 0.043 Uiso 1 1 d G . . . .
O28 O 0.7135(13) 0.2387(6) 0.2690(3) 0.044(2) Uani 1 1 d . . . . .
H28C H 0.662948 0.292837 0.268187 0.066 Uiso 1 1 d G . . . .
H28D H 0.645853 0.226217 0.249475 0.066 Uiso 1 1 d G . . . .
H17 H 0.592(12) 0.499(6) 0.446(3) 0.01(2) Uiso 1 1 d . . . . .
H8 H 0.353(16) 0.152(8) 0.290(4) 0.03(3) Uiso 1 1 d . . . . .

loop_
_atom_site_aniso_label
_atom_site_aniso_U_11
_atom_site_aniso_U_22
_atom_site_aniso_U_33
_atom_site_aniso_U_23
_atom_site_aniso_U_13
_atom_site_aniso_U_12
Sm2 0.0130(2) 0.00981(19) 0.00732(19) 0.00086(16) -0.00266(16) -0.00077(16)
Sm1 0.0130(2) 0.0129(2) 0.0090(2) 0.00017(17) 0.00116(17) -0.00146(17)
S3 0.0163(11) 0.0275(13) 0.0281(13) -0.0079(10) -0.0086(10) 0.0031(10)
S2 0.0113(12) 0.0357(14) 0.0226(12) 0.0081(10) -0.0054(10) -0.0009(10)
S1 0.0225(13) 0.0269(13) 0.0230(13) -0.0124(10) 0.0077(10) -0.0038(11)
O12 0.015(3) 0.027(4) 0.009(3) -0.001(3) -0.001(3) -0.009(3)
O18 0.014(3) 0.033(4) 0.023(4) -0.006(3) 0.006(3) 0.001(3)
O3 0.027(4) 0.020(3) 0.008(3) 0.004(3) -0.001(3) 0.003(3)
O2 0.016(3) 0.027(3) 0.009(3) 0.001(3) 0.001(3) -0.001(3)
O14 0.025(4) 0.017(3) 0.007(3) 0.000(2) -0.009(3) 0.001(3)
O11 0.012(3) 0.030(4) 0.035(4) -0.007(3) 0.006(3) -0.005(3)
O15 0.024(4) 0.021(3) 0.010(3) 0.003(3) -0.003(3) -0.006(3)
O13 0.029(4) 0.012(3) 0.011(3) 0.001(3) -0.006(3) 0.003(3)
O5 0.052(5) 0.019(3) 0.017(3) 0.000(3) 0.008(3) -0.007(4)
O22 0.023(4) 0.029(4) 0.027(4) -0.001(3) -0.001(3) -0.006(4)
O7 0.047(5) 0.046(5) 0.018(4) 0.002(4) 0.007(4) -0.021(4)
O16 0.024(3) 0.012(3) 0.017(3) 0.005(3) 0.001(3) -0.006(3)
O6 0.023(4) 0.020(4) 0.027(4) -0.002(3) 0.009(3) -0.009(3)
O23 0.029(4) 0.032(4) 0.018(4) -0.006(3) -0.011(3) -0.002(3)
O9 0.033(5) 0.062(6) 0.035(5) -0.015(5) -0.010(4) -0.020(5)
O4 0.015(3) 0.038(5) 0.024(4) 0.006(3) 0.002(3) -0.001(3)
O24 0.024(4) 0.027(4) 0.033(4) -0.006(3) 0.001(3) -0.014(3)
O17 0.027(4) 0.019(4) 0.017(3) 0.002(3) 0.001(3) 0.003(3)
O8 0.017(4) 0.082(7) 0.026(4) 0.007(4) 0.007(3) 0.001(5)
O19 0.035(5) 0.048(5) 0.026(4) 0.002(4) -0.016(4) -0.008(4)
O26 0.090(8) 0.039(5) 0.019(4) 0.008(4) -0.023(5) 0.006(5)
O1 0.023(4) 0.019(3) 0.013(3) 0.000(2) 0.001(3) -0.001(3)
O21 0.044(5) 0.012(3) 0.047(5) 0.003(3) 0.002(4) -0.009(3)
O25 0.098(9) 0.030(5) 0.032(5) 0.021(4) -0.010(5) -0.018(6)
O10 0.035(5) 0.056(6) 0.018(4) -0.016(4) 0.007(4) -0.008(4)
O20 0.091(10) 0.092(10) 0.032(6) 0.031(6) -0.022(6) -0.052(8)
N7 0.013(3) 0.012(4) 0.011(3) -0.002(3) 0.007(3) 0.000(3)
N4 0.010(4) 0.009(3) 0.014(4) 0.003(3) -0.003(3) 0.002(3)
N1 0.018(4) 0.016(4) 0.010(4) -0.002(3) 0.001(3) -0.004(3)
N8 0.017(4) 0.016(4) 0.024(4) -0.007(3) 0.000(4) -0.002(3)
N6 0.020(4) 0.023(4) 0.022(4) -0.010(4) 0.014(4) -0.009(4)
N2 0.025(5) 0.023(5) 0.021(4) 0.001(4) 0.006(4) -0.004(4)
N5 0.023(5) 0.034(6) 0.022(5) 0.007(4) -0.001(4) -0.004(4)
N9 0.058(7) 0.022(5) 0.013(4) 0.002(4) 0.002(4) 0.004(5)
N3 0.021(5) 0.035(5) 0.023(5) -0.009(4) -0.007(4) 0.001(4)
C10 0.010(4) 0.014(4) 0.021(5) 0.000(3) 0.003(4) 0.001(3)
C9 0.015(4) 0.018(4) 0.015(4) 0.000(4) 0.006(3) 0.002(4)
C20 0.009(4) 0.015(4) 0.013(4) 0.003(3) -0.001(3) 0.003(3)
C19 0.010(4) 0.021(5) 0.005(4) -0.001(3) -0.004(3) 0.001(4)
C30 0.009(4) 0.008(4) 0.012(4) 0.001(3) 0.000(3) -0.001(3)
C15 0.012(4) 0.021(5) 0.015(4) -0.002(4) 0.004(3) -0.001(4)
C28 0.026(5) 0.015(5) 0.015(4) 0.001(4) -0.008(4) -0.002(4)
C16 0.016(5) 0.017(4) 0.009(4) 0.000(3) -0.004(3) -0.003(4)
C27 0.015(4) 0.013(4) 0.010(4) -0.002(3) 0.004(3) 0.000(4)
C29 0.015(4) 0.007(4) 0.020(5) 0.000(3) -0.005(4) 0.000(3)
C18 0.019(5) 0.022(5) 0.014(4) -0.005(4) -0.008(4) 0.003(4)
C6 0.017(5) 0.019(5) 0.014(4) -0.001(3) -0.001(4) 0.003(4)
C17 0.017(5) 0.018(5) 0.009(4) 0.004(4) 0.000(4) -0.002(4)
C14 0.012(4) 0.015(4) 0.018(4) -0.005(3) 0.007(3) -0.005(4)
C23 0.030(6) 0.010(4) 0.021(5) 0.006(4) 0.007(4) -0.002(4)
C8 0.020(5) 0.027(5) 0.022(5) -0.013(4) 0.009(4) -0.001(4)
C22 0.025(5) 0.014(4) 0.010(4) -0.003(3) -0.001(4) 0.003(4)
C7 0.018(5) 0.020(5) 0.015(4) -0.002(4) -0.003(4) -0.003(4)
C11 0.009(4) 0.015(4) 0.017(5) -0.004(4) -0.002(3) -0.002(3)
C5 0.022(5) 0.031(6) 0.012(4) -0.002(4) 0.000(4) 0.006(5)
C25 0.021(5) 0.020(5) 0.011(4) 0.000(4) -0.001(3) 0.002(4)
C26 0.016(5) 0.014(4) 0.013(4) -0.003(3) -0.002(4) 0.001(4)
C4 0.025(5) 0.029(6) 0.016(5) -0.005(4) -0.005(4) -0.001(4)
C2 0.020(5) 0.019(5) 0.017(5) -0.001(4) 0.005(4) 0.004(4)
C3 0.021(5) 0.024(5) 0.021(5) -0.003(4) -0.003(4) -0.006(4)
C21 0.015(4) 0.013(4) 0.006(4) -0.003(3) 0.003(3) 0.000(3)
C12 0.014(5) 0.024(5) 0.015(5) 0.001(4) 0.007(4) 0.000(4)
C13 0.018(5) 0.017(5) 0.020(5) 0.003(4) 0.007(4) 0.002(4)
C1 0.015(4) 0.012(4) 0.013(4) 0.000(3) -0.002(4) 0.000(4)
C24 0.032(6) 0.015(5) 0.018(5) 0.002(4) 0.002(4) 0.007(4)
O29 0.029(4) 0.022(4) 0.017(3) 0.001(3) -0.008(3) -0.005(3)
O27 0.027(4) 0.038(5) 0.022(4) 0.011(3) -0.006(3) -0.010(4)
O28 0.050(6) 0.059(6) 0.024(4) 0.002(4) -0.007(4) -0.001(5)

loop_
_atom_type_symbol
_atom_type_description
_atom_type_scat_dispersion_real
_atom_type_scat_dispersion_imag
_atom_type_scat_source
C C 0.0033 0.0016 'International Tables Vol C Tables 4.2.6.8 and 6.1.1.4'
H H 0.0000 0.0000 'International Tables Vol C Tables 4.2.6.8 and 6.1.1.4'
N N 0.0061 0.0033 'International Tables Vol C Tables 4.2.6.8 and 6.1.1.4'
O O 0.0106 0.0060 'International Tables Vol C Tables 4.2.6.8 and 6.1.1.4'
S S 0.1246 0.1234 'International Tables Vol C Tables 4.2.6.8 and 6.1.1.4'
Sm Sm -0.1638 3.4418 'International Tables Vol C Tables 4.2.6.8 and 6.1.1.4'

loop_
_geom_angle_atom_site_label_1
_geom_angle_atom_site_label_2
_geom_angle_atom_site_label_3
_geom_angle
_geom_angle_site_symmetry_1
_geom_angle_site_symmetry_3
_geom_angle_publ_flag
O12 Sm2 O18 143.0(3) . . ?
O12 Sm2 O14 108.9(3) . . ?
O12 Sm2 O15 140.0(2) . . ?
O12 Sm2 O13 78.5(3) . . ?
O12 Sm2 O17 70.8(3) . . ?
O12 Sm2 N7 81.8(2) . . ?
O12 Sm2 N4 75.4(2) . . ?
O18 Sm2 O17 142.5(3) . . ?
O18 Sm2 N7 115.6(2) . . ?
O18 Sm2 N4 74.8(2) . . ?
O14 Sm2 O18 77.0(3) . . ?
O14 Sm2 O15 89.9(2) . . ?
O14 Sm2 O17 74.7(2) . . ?
O14 Sm2 N7 143.7(2) . . ?
O14 Sm2 N4 64.7(2) . . ?
O15 Sm2 O18 74.4(2) . . ?
O15 Sm2 O17 81.3(3) . . ?
O15 Sm2 N7 63.9(2) . . ?
O15 Sm2 N4 143.7(2) . . ?
O13 Sm2 O18 75.7(3) . . ?
O13 Sm2 O14 140.7(2) . . ?
O13 Sm2 O15 109.1(2) . . ?
O13 Sm2 O17 140.4(2) . . ?
O13 Sm2 N7 74.6(2) . . ?
O13 Sm2 N4 81.1(2) . . ?
O17 Sm2 N7 76.8(2) . . ?
O17 Sm2 N4 113.5(2) . . ?
N4 Sm2 N7 149.5(2) . . ?
O3 Sm1 O2 72.5(2) 3_456 . ?
O3 Sm1 O5 79.3(3) 3_456 . ?
O3 Sm1 O16 132.4(2) 3_456 . ?
O3 Sm1 O6 76.8(3) 3_456 . ?
O3 Sm1 O4 149.9(3) 3_456 . ?
O3 Sm1 N1 120.7(3) 3_456 . ?
O2 Sm1 O5 97.9(3) . . ?
O2 Sm1 O16 75.5(2) . . ?
O2 Sm1 O6 149.3(2) . . ?
O2 Sm1 O4 133.8(2) . . ?
O2 Sm1 N1 64.2(2) . . ?
O5 Sm1 O6 74.5(3) . . ?
O5 Sm1 N1 142.7(2) . . ?
O16 Sm1 O5 71.2(2) . . ?
O16 Sm1 O6 126.9(3) . . ?
O16 Sm1 O4 75.7(3) . . ?
O16 Sm1 N1 72.6(2) . . ?
O6 Sm1 N1 137.3(3) . . ?
O4 Sm1 O5 105.9(3) . . ?
O4 Sm1 O6 76.2(3) . . ?
O4 Sm1 N1 73.2(3) . . ?
O1 Sm1 O3 80.1(2) . 3_456 ?
O1 Sm1 O2 103.4(3) . . ?
O1 Sm1 O5 144.2(2) . . ?
O1 Sm1 O16 142.0(2) . . ?
O1 Sm1 O6 72.4(2) . . ?
O1 Sm1 O4 79.3(3) . . ?
O1 Sm1 N1 73.1(2) . . ?
C28 S3 C27 93.6(4) . . ?
C18 S2 C17 94.2(4) . . ?
C8 S1 C7 90.8(4) . . ?
C11 O12 Sm2 135.7(6) . . ?
C20 O3 Sm1 144.6(7) . 3_556 ?
C10 O2 Sm1 122.7(6) . . ?
C20 O14 Sm2 124.1(6) . . ?
C30 O15 Sm2 123.5(6) . . ?
C21 O13 Sm2 131.8(6) . . ?
C30 O16 Sm1 138.0(6) . . ?
C1 O1 Sm1 129.5(6) . . ?
C27 N7 Sm2 105.4(5) . . ?
C29 N7 Sm2 111.6(5) . . ?
C29 N7 C27 108.4(7) . . ?
C19 N4 Sm2 110.5(5) . . ?
C19 N4 C17 107.5(7) . . ?
C17 N4 Sm2 105.5(5) . . ?
C9 N1 Sm1 110.8(5) . . ?
C7 N1 Sm1 112.5(6) . . ?
C7 N1 C9 108.5(8) . . ?
O23 N8 C22 119.9(8) . . ?
O24 N8 O23 121.3(9) . . ?
O24 N8 C22 118.7(9) . . ?
O22 N6 O21 123.3(9) . . ?
O22 N6 C14 119.4(9) . . ?
O21 N6 C14 117.3(9) . . ?
O7 N2 C2 120.2(9) . . ?
O8 N2 O7 122.1(9) . . ?
O8 N2 C2 117.7(9) . . ?
O19 N5 O20 122.2(11) . . ?
O19 N5 C12 120.2(9) . . ?
O20 N5 C12 117.5(10) . . ?
O26 N9 O25 123.4(10) . . ?
O26 N9 C24 118.5(10) . . ?
O25 N9 C24 118.1(10) . . ?
O9 N3 O10 122.7(10) . . ?
O9 N3 C4 118.6(10) . . ?
O10 N3 C4 118.7(9) . . ?
O2 C10 C9 119.3(8) . . ?
O11 C10 O2 124.2(9) . . ?
O11 C10 C9 116.5(9) . . ?
N1 C9 C10 111.2(7) . . ?
N1 C9 C8 111.9(8) . . ?
C10 C9 C8 109.7(8) . . ?
O3 C20 O14 123.4(9) . . ?
O3 C20 C19 118.2(8) . . ?
O14 C20 C19 118.5(8) . . ?
N4 C19 C20 110.2(7) . . ?
N4 C19 C18 109.6(8) . . ?
C20 C19 C18 112.6(8) . . ?
O15 C30 C29 118.6(8) . . ?
O16 C30 O15 125.1(8) . . ?
O16 C30 C29 116.3(8) . . ?
C16 C15 C14 120.5(9) . . ?
C29 C28 S3 106.6(7) . . ?
C15 C16 C17 123.8(8) . . ?
C15 C16 C11 119.9(9) . . ?
C11 C16 C17 116.3(8) . . ?
N7 C27 S3 108.0(6) . . ?
C26 C27 S3 117.5(7) . . ?
C26 C27 N7 108.6(8) . . ?
N7 C29 C30 109.9(7) . . ?
N7 C29 C28 110.1(7) . . ?
C28 C29 C30 112.2(8) . . ?
C19 C18 S2 106.6(6) . . ?
C5 C6 C7 122.8(9) . . ?
C5 C6 C1 120.6(9) . . ?
C1 C6 C7 116.7(8) . . ?
N4 C17 S2 107.1(6) . . ?
N4 C17 C16 110.9(8) . . ?
C16 C17 S2 114.7(7) . . ?
C15 C14 N6 118.7(8) . . ?
C13 C14 N6 119.5(8) . . ?
C13 C14 C15 121.7(9) . . ?
C24 C23 C22 118.8(9) . . ?
C9 C8 S1 105.3(7) . . ?
C23 C22 N8 116.7(9) . . ?
C23 C22 C21 122.3(9) . . ?
C21 C22 N8 121.0(8) . . ?
N1 C7 S1 105.1(7) . . ?
N1 C7 C6 111.3(8) . . ?
C6 C7 S1 114.9(7) . . ?
O12 C11 C16 119.3(9) . . ?
O12 C11 C12 124.0(9) . . ?
C12 C11 C16 116.7(8) . . ?
C6 C5 C4 120.7(9) . . ?
C26 C25 C24 119.5(9) . . ?
C25 C26 C27 123.1(9) . . ?
C25 C26 C21 121.9(9) . . ?
C21 C26 C27 115.0(8) . . ?
C5 C4 N3 119.6(10) . . ?
C3 C4 N3 119.7(10) . . ?
C3 C4 C5 120.7(9) . . ?
C3 C2 N2 116.9(9) . . ?
C3 C2 C1 122.6(9) . . ?
C1 C2 N2 120.4(9) . . ?
C4 C3 C2 119.5(10) . . ?
O13 C21 C22 124.2(8) . . ?
O13 C21 C26 120.1(8) . . ?
C22 C21 C26 115.7(8) . . ?
C11 C12 N5 121.5(9) . . ?
C13 C12 N5 115.7(9) . . ?
C13 C12 C11 122.9(9) . . ?
C14 C13 C12 118.2(9) . . ?
O1 C1 C6 119.5(9) . . ?
O1 C1 C2 124.5(9) . . ?
C2 C1 C6 115.9(8) . . ?
C23 C24 N9 118.9(10) . . ?
C23 C24 C25 121.8(9) . . ?
C25 C24 N9 119.3(10) . . ?

loop_
_geom_bond_atom_site_label_1
_geom_bond_atom_site_label_2
_geom_bond_distance
_geom_bond_site_symmetry_2
_geom_bond_publ_flag
Sm2 O12 2.305(7) . ?
Sm2 O18 2.421(7) . ?
Sm2 O14 2.378(6) . ?
Sm2 O15 2.410(7) . ?
Sm2 O13 2.343(6) . ?
Sm2 O17 2.454(7) . ?
Sm2 N7 2.616(8) . ?
Sm2 N4 2.614(8) . ?
Sm1 O3 2.339(7) 3_456 ?
Sm1 O2 2.383(6) . ?
Sm1 O5 2.429(7) . ?
Sm1 O16 2.411(7) . ?
Sm1 O6 2.443(7) . ?
Sm1 O4 2.422(7) . ?
Sm1 O1 2.333(7) . ?
Sm1 N1 2.654(8) . ?
S3 C28 1.822(11) . ?
S3 C27 1.824(10) . ?
S2 C18 1.789(11) . ?
S2 C17 1.825(10) . ?
S1 C8 1.819(11) . ?
S1 C7 1.831(11) . ?
O12 C11 1.287(12) . ?
O3 C20 1.252(11) . ?
O2 C10 1.285(11) . ?
O14 C20 1.263(11) . ?
O11 C10 1.251(13) . ?
O15 C30 1.270(11) . ?
O13 C21 1.274(11) . ?
O22 N6 1.227(12) . ?
O7 N2 1.238(12) . ?
O16 C30 1.252(11) . ?
O23 N8 1.232(12) . ?
O9 N3 1.228(13) . ?
O24 N8 1.230(11) . ?
O8 N2 1.228(12) . ?
O19 N5 1.193(13) . ?
O26 N9 1.225(14) . ?
O1 C1 1.281(11) . ?
O21 N6 1.236(12) . ?
O25 N9 1.228(15) . ?
O10 N3 1.245(13) . ?
O20 N5 1.205(14) . ?
N7 C27 1.510(12) . ?
N7 C29 1.477(11) . ?
N4 C19 1.476(11) . ?
N4 C17 1.492(12) . ?
N1 C9 1.475(12) . ?
N1 C7 1.472(13) . ?
N8 C22 1.447(12) . ?
N6 C14 1.446(12) . ?
N2 C2 1.436(12) . ?
N5 C12 1.478(13) . ?
N9 C24 1.448(14) . ?
N3 C4 1.432(13) . ?
C10 C9 1.511(13) . ?
C9 C8 1.569(13) . ?
C20 C19 1.540(13) . ?
C19 C18 1.544(12) . ?
C30 C29 1.528(12) . ?
C15 C16 1.373(13) . ?
C15 C14 1.397(13) . ?
C28 C29 1.510(13) . ?
C16 C17 1.511(13) . ?
C16 C11 1.441(12) . ?
C27 C26 1.499(13) . ?
C6 C7 1.500(14) . ?
C6 C5 1.378(13) . ?
C6 C1 1.439(13) . ?
C14 C13 1.371(14) . ?
C23 C22 1.391(13) . ?
C23 C24 1.371(16) . ?
C22 C21 1.434(13) . ?
C11 C12 1.412(14) . ?
C5 C4 1.409(15) . ?
C25 C26 1.357(14) . ?
C25 C24 1.415(15) . ?
C26 C21 1.445(13) . ?
C4 C3 1.369(16) . ?
C2 C3 1.382(14) . ?
C2 C1 1.434(14) . ?
C12 C13 1.389(15) . ?

loop_
_geom_torsion_atom_site_label_1
_geom_torsion_atom_site_label_2
_geom_torsion_atom_site_label_3
_geom_torsion_atom_site_label_4
_geom_torsion
_geom_torsion_site_symmetry_1
_geom_torsion_site_symmetry_2
_geom_torsion_site_symmetry_3
_geom_torsion_site_symmetry_4
_geom_torsion_publ_flag
Sm2 O12 C11 C16 45.2(13) . . . . ?
Sm2 O12 C11 C12 -133.3(9) . . . . ?
Sm2 O14 C20 O3 162.3(7) . . . . ?
Sm2 O14 C20 C19 -17.5(12) . . . . ?
Sm2 O15 C30 O16 157.6(7) . . . . ?
Sm2 O15 C30 C29 -19.9(11) . . . . ?
Sm2 O13 C21 C22 -125.9(8) . . . . ?
Sm2 O13 C21 C26 53.1(12) . . . . ?
Sm2 N7 C27 S3 -148.7(4) . . . . ?
Sm2 N7 C27 C26 82.8(7) . . . . ?
Sm2 N7 C29 C30 31.7(8) . . . . ?
Sm2 N7 C29 C28 155.7(6) . . . . ?
Sm2 N4 C19 C20 31.9(8) . . . . ?
Sm2 N4 C19 C18 156.2(6) . . . . ?
Sm2 N4 C17 S2 -154.0(4) . . . . ?
Sm2 N4 C17 C16 80.1(8) . . . . ?
Sm1 O3 C20 O14 -109.7(12) 3_556 . . . ?
Sm1 O3 C20 C19 70.2(14) 3_556 . . . ?
Sm1 O2 C10 O11 150.8(7) . . . . ?
Sm1 O2 C10 C9 -26.8(11) . . . . ?
Sm1 O16 C30 O15 -13.9(16) . . . . ?
Sm1 O16 C30 C29 163.8(7) . . . . ?
Sm1 O1 C1 C6 61.7(11) . . . . ?
Sm1 O1 C1 C2 -115.5(9) . . . . ?
Sm1 N1 C9 C10 25.7(9) . . . . ?
Sm1 N1 C9 C8 148.7(7) . . . . ?
Sm1 N1 C7 S1 -165.7(4) . . . . ?
Sm1 N1 C7 C6 69.3(8) . . . . ?
S3 C28 C29 N7 -32.2(9) . . . . ?
S3 C28 C29 C30 90.5(8) . . . . ?
S3 C27 C26 C25 -17.8(13) . . . . ?
S3 C27 C26 C21 164.8(7) . . . . ?
O12 C11 C12 N5 -3.4(15) . . . . ?
O12 C11 C12 C13 177.7(9) . . . . ?
O3 C20 C19 N4 167.1(8) . . . . ?
O3 C20 C19 C18 44.5(11) . . . . ?
O2 C10 C9 N1 -3.1(12) . . . . ?
O2 C10 C9 C8 -127.4(9) . . . . ?
O14 C20 C19 N4 -13.0(11) . . . . ?
O14 C20 C19 C18 -135.6(9) . . . . ?
O11 C10 C9 N1 179.1(8) . . . . ?
O11 C10 C9 C8 54.8(11) . . . . ?
O15 C30 C29 N7 -10.9(12) . . . . ?
O15 C30 C29 C28 -133.7(9) . . . . ?
O22 N6 C14 C15 11.2(13) . . . . ?
O22 N6 C14 C13 -165.8(9) . . . . ?
O7 N2 C2 C3 158.9(10) . . . . ?
O7 N2 C2 C1 -23.7(15) . . . . ?
O16 C30 C29 N7 171.3(8) . . . . ?
O16 C30 C29 C28 48.5(12) . . . . ?
O23 N8 C22 C23 162.3(9) . . . . ?
O23 N8 C22 C21 -19.3(14) . . . . ?
O9 N3 C4 C5 173.5(11) . . . . ?
O9 N3 C4 C3 -7.5(17) . . . . ?
O24 N8 C22 C23 -20.2(13) . . . . ?
O24 N8 C22 C21 158.2(9) . . . . ?
O8 N2 C2 C3 -22.0(15) . . . . ?
O8 N2 C2 C1 155.5(11) . . . . ?
O19 N5 C12 C11 12.5(16) . . . . ?
O19 N5 C12 C13 -168.5(10) . . . . ?
O26 N9 C24 C23 -169.9(11) . . . . ?
O26 N9 C24 C25 8.9(16) . . . . ?
O21 N6 C14 C15 -170.4(9) . . . . ?
O21 N6 C14 C13 12.6(13) . . . . ?
O25 N9 C24 C23 10.8(17) . . . . ?
O25 N9 C24 C25 -170.4(11) . . . . ?
O10 N3 C4 C5 -7.8(16) . . . . ?
O10 N3 C4 C3 171.2(11) . . . . ?
O20 N5 C12 C11 -164.3(13) . . . . ?
O20 N5 C12 C13 14.7(16) . . . . ?
N7 C27 C26 C25 105.1(11) . . . . ?
N7 C27 C26 C21 -72.2(10) . . . . ?
N4 C19 C18 S2 -27.7(9) . . . . ?
N1 C9 C8 S1 4.6(10) . . . . ?
N8 C22 C21 O13 -0.5(14) . . . . ?
N8 C22 C21 C26 -179.5(9) . . . . ?
N6 C14 C13 C12 178.5(9) . . . . ?
N2 C2 C3 C4 177.0(10) . . . . ?
N2 C2 C1 O1 1.2(15) . . . . ?
N2 C2 C1 C6 -176.2(9) . . . . ?
N5 C12 C13 C14 -178.8(9) . . . . ?
N3 C4 C3 C2 -179.4(10) . . . . ?
C10 C9 C8 S1 128.5(7) . . . . ?
C9 N1 C7 S1 -42.7(8) . . . . ?
C9 N1 C7 C6 -167.7(8) . . . . ?
C20 C19 C18 S2 95.2(8) . . . . ?
C19 N4 C17 S2 -36.0(8) . . . . ?
C19 N4 C17 C16 -161.9(7) . . . . ?
C15 C16 C17 S2 -11.2(13) . . . . ?
C15 C16 C17 N4 110.3(10) . . . . ?
C15 C16 C11 O12 -178.8(9) . . . . ?
C15 C16 C11 C12 -0.2(14) . . . . ?
C15 C14 C13 C12 1.7(14) . . . . ?
C28 S3 C27 N7 9.1(7) . . . . ?
C28 S3 C27 C26 132.4(7) . . . . ?
C16 C15 C14 N6 -179.6(9) . . . . ?
C16 C15 C14 C13 -2.8(14) . . . . ?
C16 C11 C12 N5 178.1(9) . . . . ?
C16 C11 C12 C13 -0.8(14) . . . . ?
C27 S3 C28 C29 12.6(7) . . . . ?
C27 N7 C29 C30 -83.9(9) . . . . ?
C27 N7 C29 C28 40.1(10) . . . . ?
C27 C26 C21 O13 -1.5(13) . . . . ?
C27 C26 C21 C22 177.6(8) . . . . ?
C29 N7 C27 S3 -29.1(8) . . . . ?
C29 N7 C27 C26 -157.6(8) . . . . ?
C18 S2 C17 N4 17.3(7) . . . . ?
C18 S2 C17 C16 140.9(8) . . . . ?
C6 C5 C4 N3 179.3(10) . . . . ?
C6 C5 C4 C3 0.3(17) . . . . ?
C17 S2 C18 C19 5.5(7) . . . . ?
C17 N4 C19 C20 -82.8(8) . . . . ?
C17 N4 C19 C18 41.6(9) . . . . ?
C17 C16 C11 O12 3.5(13) . . . . ?
C17 C16 C11 C12 -177.8(9) . . . . ?
C14 C15 C16 C17 179.4(9) . . . . ?
C14 C15 C16 C11 2.0(14) . . . . ?
C23 C22 C21 O13 177.8(10) . . . . ?
C23 C22 C21 C26 -1.2(14) . . . . ?
C8 S1 C7 N1 39.6(7) . . . . ?
C8 S1 C7 C6 162.3(8) . . . . ?
C22 C23 C24 N9 178.6(10) . . . . ?
C22 C23 C24 C25 -0.1(16) . . . . ?
C7 S1 C8 C9 -24.7(8) . . . . ?
C7 N1 C9 C10 -98.2(9) . . . . ?
C7 N1 C9 C8 24.8(11) . . . . ?
C7 C6 C5 C4 -178.3(10) . . . . ?
C7 C6 C1 O1 0.2(13) . . . . ?
C7 C6 C1 C2 177.7(9) . . . . ?
C11 C16 C17 S2 166.3(7) . . . . ?
C11 C16 C17 N4 -72.2(11) . . . . ?
C11 C12 C13 C14 0.1(15) . . . . ?
C5 C6 C7 S1 -8.8(13) . . . . ?
C5 C6 C7 N1 110.5(11) . . . . ?
C5 C6 C1 O1 -178.7(9) . . . . ?
C5 C6 C1 C2 -1.2(13) . . . . ?
C5 C4 C3 C2 -0.3(17) . . . . ?
C25 C26 C21 O13 -178.8(9) . . . . ?
C25 C26 C21 C22 0.3(14) . . . . ?
C26 C25 C24 N9 -179.6(10) . . . . ?
C26 C25 C24 C23 -0.8(16) . . . . ?
C3 C2 C1 O1 178.5(10) . . . . ?
C3 C2 C1 C6 1.2(14) . . . . ?
C1 C6 C7 S1 172.4(7) . . . . ?
C1 C6 C7 N1 -68.3(11) . . . . ?
C1 C6 C5 C4 0.5(15) . . . . ?
C1 C2 C3 C4 -0.4(17) . . . . ?
C24 C23 C22 N8 179.5(9) . . . . ?
C24 C23 C22 C21 1.2(15) . . . . ?
C24 C25 C26 C27 -176.4(9) . . . . ?
C24 C25 C26 C21 0.7(15) . . . . ?

loop_
_twin_individual_id
_twin_individual_mass_fraction_refined
1 0.955(17)
2 0.045(17)
